data_7001670
loop_
_publ_author_name
'Chandrasekaran, P.'
'Mague, Joel T.'
'Balakrishna, Maravanji S.'

_publ_section_title
;
 Gold(i) complexes of cyclodiphosphazanes cis-{RP(\m-NtBu)}2: structure
 of a novel tetranuclear gold(i) macrocycle,
 [{Au{(o-MeOC6H4O)P(\m-NtBu)}2}4](ClO4)4
;
_journal_issue 28
_journal_name_full 'Dalton Transactions'
_journal_page_first 5478
_journal_page_last 5486
_journal_paper_doi 10.1039/b903075a
_journal_year 2009
_chemical_formula_moiety 'C22 H32 Au2 I2 N2 O4 P2'
_chemical_formula_sum 'C22 H32 Au2 I2 N2 O4 P2'
_chemical_formula_weight 1098.17
_chemical_name_common
;
Diiodo-mu-(1,3-di-tert-butyl-2,4-bis(2-methoxy-
phenoxy)(1,3,2,4)diazadiphosphetidine)digold(i)
;
_chemical_name_systematic
;
Diiodo-\m-(1,3-di-tert-butyl-2,4-bis(2-methoxy-
phenoxy)[1,3,2,4]diazadiphosphetidine)digold(I)
;
_space_group_IT_number 2
_symmetry_cell_setting triclinic
_symmetry_space_group_name_Hall '-P 1'
_symmetry_space_group_name_H-M 'P -1'
_atom_sites_solution_hydrogens geom
_atom_sites_solution_primary direct
_atom_sites_solution_secondary difmap
_audit_creation_method SHELXL-97
_cell_angle_alpha 84.578(1)
_cell_angle_beta 85.850(1)
_cell_angle_gamma 67.053(1)
_cell_formula_units_Z 2
_cell_length_a 9.0821(7)
_cell_length_b 11.5920(9)
_cell_length_c 15.340(1)
_cell_measurement_reflns_used 9918
_cell_measurement_temperature 100(2)
_cell_measurement_theta_max 28.32
_cell_measurement_theta_min 2.41
_cell_volume 1479.42(19)
_computing_cell_refinement 'Bruker SMART (Bruker-AXS, 2000)'
_computing_data_collection 'Bruker SMART (Bruker-AXS, 2000)'
_computing_data_reduction 'Bruker SAINT+ (Bruker-AXS, 2004)'
_computing_molecular_graphics 'Bruker SHELXTL (Bruker-AXS, 2000a)'
_computing_publication_material 'Bruker SHELXTL (Bruker-AXS, 2000a)'
_computing_structure_refinement 'SHELXL-97 (Sheldrick, 1997)'
_computing_structure_solution 'SHELXS-97 (Sheldrick, 1997)'
_diffrn_ambient_temperature 100(2)
_diffrn_measured_fraction_theta_full 0.983
_diffrn_measured_fraction_theta_max 0.983
_diffrn_measurement_device_type 'Bruker-AXS Smart APEX CCD area detector'
_diffrn_measurement_method 'phi and omega scans'
_diffrn_radiation_monochromator graphite
_diffrn_radiation_source 'fine-focus sealed tube'
_diffrn_radiation_type MoK\a
_diffrn_radiation_wavelength 0.71073
_diffrn_reflns_av_R_equivalents 0.0308
_diffrn_reflns_av_sigmaI/netI 0.0282
_diffrn_reflns_limit_h_max 12
_diffrn_reflns_limit_h_min -12
_diffrn_reflns_limit_k_max 15
_diffrn_reflns_limit_k_min -15
_diffrn_reflns_limit_l_max 20
_diffrn_reflns_limit_l_min -20
_diffrn_reflns_number 26138
_diffrn_reflns_theta_full 28.34
_diffrn_reflns_theta_max 28.34
_diffrn_reflns_theta_min 2.25
_exptl_absorpt_coefficient_mu 12.130
_exptl_absorpt_correction_T_max 0.3058
_exptl_absorpt_correction_T_min 0.1529
_exptl_absorpt_correction_type multi-scan
_exptl_absorpt_process_details 'SADABS (Sheldrick, 2002)'
_exptl_crystal_colour Colorless
_exptl_crystal_density_diffrn 2.465
_exptl_crystal_density_method 'not measured'
_exptl_crystal_description Block
_exptl_crystal_F_000 1008
_exptl_crystal_size_max 0.25
_exptl_crystal_size_mid 0.16
_exptl_crystal_size_min 0.13
_refine_diff_density_max 2.881
_refine_diff_density_min -0.868
_refine_diff_density_rms 0.188
_refine_ls_extinction_method none
_refine_ls_goodness_of_fit_ref 1.104
_refine_ls_hydrogen_treatment constr
_refine_ls_matrix_type full
_refine_ls_number_parameters 315
_refine_ls_number_reflns 7279
_refine_ls_number_restraints 0
_refine_ls_restrained_S_all 1.104
_refine_ls_R_factor_all 0.0293
_refine_ls_R_factor_gt 0.0273
_refine_ls_shift/su_max 0.001
_refine_ls_shift/su_mean 0.000
_refine_ls_structure_factor_coef Fsqd
_refine_ls_weighting_details 'calc w=1/[\s^2^(Fo^2^)+(0.0231P)^2^+9.5791P] where P=(Fo^2^+2Fc^2^)/3'
_refine_ls_weighting_scheme calc
_refine_ls_wR_factor_gt 0.0664
_refine_ls_wR_factor_ref 0.0672
_reflns_number_gt 6884
_reflns_number_total 7279
_reflns_threshold_expression >2\s(I)
_cod_data_source_file b903075a.txt
_cod_data_source_block msb290
_cod_depositor_comments
;
The following automatic conversions were performed:
'_symmetry_cell_setting' value 'Triclinic' changed to 'triclinic'
according to '/home/saulius/struct/CIF-dictionaries/cif_core.dic'
dictionary named 'cif_core.dic' version 2.4.1 from 2010-06-29.

Automatic conversion script
Id: cif_fix_enum 1527 2010-12-29 10:47:43Z saulius 
;
_cod_original_cell_volume 1479.4(2)
_cod_original_sg_symbol_H-M P-1
_cod_database_code 7001670

loop_
_symmetry_equiv_pos_as_xyz
'x, y, z'
'-x, -y, -z'

loop_
_atom_site_label
_atom_site_type_symbol
_atom_site_fract_x
_atom_site_fract_y
_atom_site_fract_z
_atom_site_U_iso_or_equiv
_atom_site_adp_type
_atom_site_occupancy
_atom_site_symmetry_multiplicity
_atom_site_calc_flag
_atom_site_refinement_flags
_atom_site_disorder_assembly
_atom_site_disorder_group
Au1 Au 0.11862(2) 0.607037(17) 0.436193(12) 0.01359(5) Uani 1 1 d . . .
Au2 Au 0.20082(2) 0.262018(17) 0.181407(12) 0.01478(5) Uani 1 1 d . . .
I1 I -0.04154(4) 0.67570(3) 0.57976(2) 0.02133(8) Uani 1 1 d . . .
I2 I 0.08116(5) 0.10900(3) 0.14317(3) 0.02557(9) Uani 1 1 d . . .
P1 P 0.25830(14) 0.56229(11) 0.30965(8) 0.0116(2) Uani 1 1 d . . .
P2 P 0.30211(15) 0.40386(11) 0.20062(8) 0.0117(2) Uani 1 1 d . . .
O1 O 0.3550(4) 0.6506(3) 0.2804(2) 0.0156(7) Uani 1 1 d . . .
O2 O 0.0991(5) 0.8577(3) 0.3255(3) 0.0224(8) Uani 1 1 d . . .
O3 O 0.4251(4) 0.4119(3) 0.1220(2) 0.0141(7) Uani 1 1 d . . .
O4 O 0.5887(5) 0.1618(3) 0.1317(2) 0.0209(8) Uani 1 1 d . . .
N1 N 0.1749(5) 0.5510(4) 0.2181(3) 0.0142(8) Uani 1 1 d . . .
N2 N 0.3842(5) 0.4152(4) 0.2924(3) 0.0126(8) Uani 1 1 d . . .
C1 C 0.0419(6) 0.6435(5) 0.1657(3) 0.0154(9) Uani 1 1 d . . .
C2 C -0.1029(6) 0.7007(5) 0.2282(4) 0.0220(11) Uani 1 1 d . . .
H2A H -0.1363 0.6343 0.2554 0.033 Uiso 1 1 calc R . .
H2B H -0.1913 0.7634 0.1954 0.033 Uiso 1 1 calc R . .
H2C H -0.0739 0.7409 0.2739 0.033 Uiso 1 1 calc R . .
C3 C 0.0967(7) 0.7438(5) 0.1194(4) 0.0221(11) Uani 1 1 d . . .
H3A H 0.1239 0.7878 0.1632 0.033 Uiso 1 1 calc R . .
H3B H 0.0103 0.8041 0.0840 0.033 Uiso 1 1 calc R . .
H3C H 0.1910 0.7037 0.0813 0.033 Uiso 1 1 calc R . .
C4 C 0.0001(6) 0.5740(5) 0.0977(3) 0.0198(10) Uani 1 1 d . . .
H4A H 0.0959 0.5303 0.0615 0.030 Uiso 1 1 calc R . .
H4B H -0.0826 0.6344 0.0603 0.030 Uiso 1 1 calc R . .
H4C H -0.0397 0.5127 0.1276 0.030 Uiso 1 1 calc R . .
C5 C 0.5299(6) 0.3289(5) 0.3379(3) 0.0155(9) Uani 1 1 d . . .
C6 C 0.5297(7) 0.3803(5) 0.4261(3) 0.0190(10) Uani 1 1 d . . .
H6A H 0.5315 0.4645 0.4162 0.029 Uiso 1 1 calc R . .
H6B H 0.6244 0.3246 0.4577 0.029 Uiso 1 1 calc R . .
H6C H 0.4330 0.3847 0.4608 0.029 Uiso 1 1 calc R . .
C7 C 0.5225(7) 0.1986(5) 0.3534(4) 0.0199(10) Uani 1 1 d . . .
H7A H 0.4269 0.2045 0.3898 0.030 Uiso 1 1 calc R . .
H7B H 0.6182 0.1408 0.3832 0.030 Uiso 1 1 calc R . .
H7C H 0.5176 0.1673 0.2969 0.030 Uiso 1 1 calc R . .
C8 C 0.6779(6) 0.3229(5) 0.2825(4) 0.0233(11) Uani 1 1 d . . .
H8A H 0.6765 0.2898 0.2262 0.035 Uiso 1 1 calc R . .
H8B H 0.7739 0.2676 0.3133 0.035 Uiso 1 1 calc R . .
H8C H 0.6788 0.4073 0.2722 0.035 Uiso 1 1 calc R . .
C9 C 0.3757(7) 0.7378(5) 0.3300(3) 0.0176(10) Uani 1 1 d . . .
C10 C 0.5289(7) 0.7194(6) 0.3505(3) 0.0232(11) Uani 1 1 d . . .
H10 H 0.6159 0.6442 0.3366 0.028 Uiso 1 1 calc R . .
C11 C 0.5564(8) 0.8106(7) 0.3916(4) 0.0319(14) Uani 1 1 d . . .
H11 H 0.6613 0.7982 0.4068 0.038 Uiso 1 1 calc R . .
C12 C 0.4285(10) 0.9191(6) 0.4097(4) 0.0362(16) Uani 1 1 d . . .
H12 H 0.4471 0.9828 0.4360 0.043 Uiso 1 1 calc R . .
C13 C 0.2726(9) 0.9388(6) 0.3908(4) 0.0314(14) Uani 1 1 d . . .
H13 H 0.1861 1.0136 0.4058 0.038 Uiso 1 1 calc R . .
C14 C 0.2449(7) 0.8478(5) 0.3497(3) 0.0211(11) Uani 1 1 d . . .
C15 C -0.0381(8) 0.9558(6) 0.3601(4) 0.0338(14) Uani 1 1 d . . .
H15A H -0.0374 0.9476 0.4242 0.051 Uiso 1 1 calc R . .
H15B H -0.1354 0.9498 0.3411 0.051 Uiso 1 1 calc R . .
H15C H -0.0356 1.0374 0.3386 0.051 Uiso 1 1 calc R . .
C16 C 0.4496(6) 0.3463(5) 0.0463(3) 0.0150(9) Uani 1 1 d . . .
C17 C 0.3943(6) 0.4126(5) -0.0319(3) 0.0163(9) Uani 1 1 d . . .
H17 H 0.3348 0.5007 -0.0339 0.020 Uiso 1 1 calc R . .
C18 C 0.4268(7) 0.3489(6) -0.1076(3) 0.0221(11) Uani 1 1 d . . .
H18 H 0.3916 0.3938 -0.1623 0.027 Uiso 1 1 calc R . .
C19 C 0.5098(7) 0.2209(6) -0.1037(4) 0.0241(12) Uani 1 1 d . . .
H19 H 0.5290 0.1777 -0.1556 0.029 Uiso 1 1 calc R . .
C20 C 0.5658(6) 0.1542(5) -0.0251(4) 0.0211(11) Uani 1 1 d . . .
H20 H 0.6236 0.0659 -0.0234 0.025 Uiso 1 1 calc R . .
C21 C 0.5379(6) 0.2160(5) 0.0511(3) 0.0174(10) Uani 1 1 d . . .
C22 C 0.6794(9) 0.0297(6) 0.1373(5) 0.0361(15) Uani 1 1 d . . .
H22A H 0.6132 -0.0138 0.1210 0.054 Uiso 1 1 calc R . .
H22B H 0.7138 0.0015 0.1974 0.054 Uiso 1 1 calc R . .
H22C H 0.7737 0.0105 0.0972 0.054 Uiso 1 1 calc R . .

loop_
_atom_site_aniso_label
_atom_site_aniso_U_11
_atom_site_aniso_U_22
_atom_site_aniso_U_33
_atom_site_aniso_U_23
_atom_site_aniso_U_13
_atom_site_aniso_U_12
Au1 0.01375(9) 0.01371(9) 0.01352(9) -0.00374(7) 0.00278(6) -0.00548(7)
Au2 0.01594(9) 0.01286(9) 0.01731(9) -0.00390(7) 0.00187(7) -0.00727(7)
I1 0.02252(17) 0.02647(18) 0.01908(16) -0.01051(13) 0.00925(12) -0.01362(15)
I2 0.02908(19) 0.02344(18) 0.03209(19) -0.01141(15) 0.00721(15) -0.01804(16)
P1 0.0116(5) 0.0103(5) 0.0129(5) -0.0027(4) 0.0005(4) -0.0038(5)
P2 0.0119(5) 0.0104(5) 0.0125(5) -0.0030(4) 0.0001(4) -0.0035(5)
O1 0.0185(17) 0.0182(18) 0.0160(17) -0.0061(14) 0.0029(13) -0.0129(15)
O2 0.025(2) 0.0145(18) 0.024(2) -0.0063(15) 0.0009(15) -0.0029(16)
O3 0.0157(17) 0.0141(17) 0.0147(16) -0.0025(13) 0.0020(13) -0.0084(14)
O4 0.0234(19) 0.0144(18) 0.0195(18) -0.0027(14) -0.0014(15) -0.0009(15)
N1 0.015(2) 0.0089(19) 0.016(2) -0.0059(15) -0.0017(15) -0.0011(16)
N2 0.0121(19) 0.0118(19) 0.0124(18) -0.0054(15) 0.0015(14) -0.0023(16)
C1 0.013(2) 0.012(2) 0.019(2) -0.0007(18) -0.0027(18) -0.0019(19)
C2 0.013(2) 0.022(3) 0.028(3) -0.006(2) -0.002(2) -0.002(2)
C3 0.027(3) 0.019(3) 0.022(3) 0.001(2) -0.004(2) -0.010(2)
C4 0.017(2) 0.019(3) 0.022(3) -0.006(2) -0.0062(19) -0.005(2)
C5 0.015(2) 0.014(2) 0.013(2) 0.0008(18) -0.0027(17) -0.0018(19)
C6 0.022(3) 0.018(3) 0.013(2) -0.0017(19) -0.0029(19) -0.003(2)
C7 0.020(3) 0.013(2) 0.022(3) 0.0007(19) -0.003(2) -0.002(2)
C8 0.014(2) 0.020(3) 0.030(3) -0.007(2) -0.003(2) 0.001(2)
C9 0.028(3) 0.021(3) 0.012(2) -0.0048(19) 0.0027(19) -0.018(2)
C10 0.034(3) 0.033(3) 0.010(2) 0.001(2) -0.002(2) -0.021(3)
C11 0.044(4) 0.049(4) 0.019(3) 0.006(3) -0.010(2) -0.036(3)
C12 0.071(5) 0.035(4) 0.019(3) 0.002(2) -0.006(3) -0.039(4)
C13 0.057(4) 0.020(3) 0.020(3) 0.001(2) -0.004(3) -0.019(3)
C14 0.033(3) 0.017(2) 0.015(2) 0.0046(19) -0.003(2) -0.012(2)
C15 0.036(4) 0.020(3) 0.034(3) -0.007(3) 0.003(3) 0.002(3)
C16 0.013(2) 0.017(2) 0.018(2) -0.0041(19) 0.0035(17) -0.0084(19)
C17 0.014(2) 0.015(2) 0.020(2) 0.0002(19) 0.0025(18) -0.0072(19)
C18 0.023(3) 0.031(3) 0.015(2) 0.003(2) 0.0020(19) -0.015(2)
C19 0.024(3) 0.032(3) 0.022(3) -0.011(2) 0.006(2) -0.016(2)
C20 0.019(3) 0.021(3) 0.025(3) -0.010(2) 0.008(2) -0.009(2)
C21 0.016(2) 0.018(2) 0.018(2) -0.0052(19) 0.0003(18) -0.005(2)
C22 0.043(4) 0.017(3) 0.039(4) -0.004(3) -0.015(3) 0.000(3)

loop_
_atom_type_symbol
_atom_type_description
_atom_type_scat_dispersion_real
_atom_type_scat_dispersion_imag
_atom_type_scat_source
C C 0.0033 0.0016 'International Tables Vol C Tables 4.2.6.8 and 6.1.1.4'
H H 0.0000 0.0000 'International Tables Vol C Tables 4.2.6.8 and 6.1.1.4'
N N 0.0061 0.0033 'International Tables Vol C Tables 4.2.6.8 and 6.1.1.4'
O O 0.0106 0.0060 'International Tables Vol C Tables 4.2.6.8 and 6.1.1.4'
P P 0.1023 0.0942 'International Tables Vol C Tables 4.2.6.8 and 6.1.1.4'
I I -0.4742 1.8119 'International Tables Vol C Tables 4.2.6.8 and 6.1.1.4'
Au Au -2.0133 8.8022 'International Tables Vol C Tables 4.2.6.8 and 6.1.1.4'

loop_
_geom_angle_atom_site_label_1
_geom_angle_atom_site_label_2
_geom_angle_atom_site_label_3
_geom_angle
_geom_angle_site_symmetry_1
_geom_angle_site_symmetry_3
_geom_angle_publ_flag
P1 Au1 I1 175.52(3) . . ?
P2 Au2 I2 174.12(3) . . ?
O1 P1 N2 106.3(2) . . ?
O1 P1 N1 105.2(2) . . ?
N2 P1 N1 83.9(2) . . ?
O1 P1 Au1 113.96(13) . . ?
N2 P1 Au1 120.87(15) . . ?
N1 P1 Au1 122.10(16) . . ?
O1 P1 P2 111.22(14) . . ?
N2 P1 P2 41.90(14) . . ?
N1 P1 P2 41.96(14) . . ?
Au1 P1 P2 134.81(6) . . ?
O3 P2 N2 105.53(19) . . ?
O3 P2 N1 107.8(2) . . ?
N2 P2 N1 83.8(2) . . ?
O3 P2 Au2 111.94(13) . . ?
N2 P2 Au2 125.62(16) . . ?
N1 P2 Au2 118.38(15) . . ?
O3 P2 P1 112.42(13) . . ?
N2 P2 P1 41.79(14) . . ?
N1 P2 P1 42.01(14) . . ?
Au2 P2 P1 135.51(6) . . ?
C9 O1 P1 127.1(3) . . ?
C14 O2 C15 117.3(5) . . ?
C16 O3 P2 122.7(3) . . ?
C21 O4 C22 116.5(4) . . ?
C1 N1 P2 131.6(3) . . ?
C1 N1 P1 132.2(3) . . ?
P2 N1 P1 96.0(2) . . ?
C5 N2 P1 131.6(3) . . ?
C5 N2 P2 131.8(3) . . ?
P1 N2 P2 96.3(2) . . ?
N1 C1 C4 108.5(4) . . ?
N1 C1 C3 109.1(4) . . ?
C4 C1 C3 109.7(4) . . ?
N1 C1 C2 108.0(4) . . ?
C4 C1 C2 109.6(4) . . ?
C3 C1 C2 111.8(4) . . ?
C1 C2 H2A 109.5 . . ?
C1 C2 H2B 109.5 . . ?
H2A C2 H2B 109.5 . . ?
C1 C2 H2C 109.5 . . ?
H2A C2 H2C 109.5 . . ?
H2B C2 H2C 109.5 . . ?
C1 C3 H3A 109.5 . . ?
C1 C3 H3B 109.5 . . ?
H3A C3 H3B 109.5 . . ?
C1 C3 H3C 109.5 . . ?
H3A C3 H3C 109.5 . . ?
H3B C3 H3C 109.5 . . ?
C1 C4 H4A 109.5 . . ?
C1 C4 H4B 109.5 . . ?
H4A C4 H4B 109.5 . . ?
C1 C4 H4C 109.5 . . ?
H4A C4 H4C 109.5 . . ?
H4B C4 H4C 109.5 . . ?
N2 C5 C8 109.5(4) . . ?
N2 C5 C6 107.8(4) . . ?
C8 C5 C6 110.3(4) . . ?
N2 C5 C7 108.7(4) . . ?
C8 C5 C7 110.9(4) . . ?
C6 C5 C7 109.5(4) . . ?
C5 C6 H6A 109.5 . . ?
C5 C6 H6B 109.5 . . ?
H6A C6 H6B 109.5 . . ?
C5 C6 H6C 109.5 . . ?
H6A C6 H6C 109.5 . . ?
H6B C6 H6C 109.5 . . ?
C5 C7 H7A 109.5 . . ?
C5 C7 H7B 109.5 . . ?
H7A C7 H7B 109.5 . . ?
C5 C7 H7C 109.5 . . ?
H7A C7 H7C 109.5 . . ?
H7B C7 H7C 109.5 . . ?
C5 C8 H8A 109.5 . . ?
C5 C8 H8B 109.5 . . ?
H8A C8 H8B 109.5 . . ?
C5 C8 H8C 109.5 . . ?
H8A C8 H8C 109.5 . . ?
H8B C8 H8C 109.5 . . ?
C10 C9 O1 118.3(5) . . ?
C10 C9 C14 121.3(5) . . ?
O1 C9 C14 120.0(5) . . ?
C9 C10 C11 120.1(6) . . ?
C9 C10 H10 120.0 . . ?
C11 C10 H10 120.0 . . ?
C12 C11 C10 118.5(6) . . ?
C12 C11 H11 120.7 . . ?
C10 C11 H11 120.7 . . ?
C11 C12 C13 122.3(6) . . ?
C11 C12 H12 118.9 . . ?
C13 C12 H12 118.9 . . ?
C14 C13 C12 119.2(6) . . ?
C14 C13 H13 120.4 . . ?
C12 C13 H13 120.4 . . ?
O2 C14 C13 124.7(6) . . ?
O2 C14 C9 116.7(5) . . ?
C13 C14 C9 118.5(6) . . ?
O2 C15 H15A 109.5 . . ?
O2 C15 H15B 109.5 . . ?
H15A C15 H15B 109.5 . . ?
O2 C15 H15C 109.5 . . ?
H15A C15 H15C 109.5 . . ?
H15B C15 H15C 109.5 . . ?
C17 C16 O3 119.0(4) . . ?
C17 C16 C21 121.6(5) . . ?
O3 C16 C21 119.4(4) . . ?
C16 C17 C18 119.0(5) . . ?
C16 C17 H17 120.5 . . ?
C18 C17 H17 120.5 . . ?
C19 C18 C17 120.1(5) . . ?
C19 C18 H18 119.9 . . ?
C17 C18 H18 119.9 . . ?
C18 C19 C20 120.8(5) . . ?
C18 C19 H19 119.6 . . ?
C20 C19 H19 119.6 . . ?
C19 C20 C21 120.1(5) . . ?
C19 C20 H20 119.9 . . ?
C21 C20 H20 119.9 . . ?
O4 C21 C20 125.8(5) . . ?
O4 C21 C16 115.9(4) . . ?
C20 C21 C16 118.3(5) . . ?
O4 C22 H22A 109.5 . . ?
O4 C22 H22B 109.5 . . ?
H22A C22 H22B 109.5 . . ?
O4 C22 H22C 109.5 . . ?
H22A C22 H22C 109.5 . . ?
H22B C22 H22C 109.5 . . ?

loop_
_geom_bond_atom_site_label_1
_geom_bond_atom_site_label_2
_geom_bond_distance
_geom_bond_site_symmetry_2
_geom_bond_publ_flag
Au1 P1 2.2287(12) . ?
Au1 I1 2.5621(4) . ?
Au2 P2 2.2241(12) . ?
Au2 I2 2.5422(4) . ?
P1 O1 1.605(4) . ?
P1 N2 1.675(4) . ?
P1 N1 1.681(4) . ?
P1 P2 2.4985(16) . ?
P2 O3 1.605(4) . ?
P2 N2 1.679(4) . ?
P2 N1 1.680(4) . ?
O1 C9 1.397(5) . ?
O2 C14 1.360(7) . ?
O2 C15 1.428(7) . ?
O3 C16 1.405(6) . ?
O4 C21 1.359(6) . ?
O4 C22 1.426(7) . ?
N1 C1 1.491(6) . ?
N2 C5 1.486(6) . ?
C1 C4 1.529(7) . ?
C1 C3 1.532(7) . ?
C1 C2 1.532(7) . ?
C2 H2A 0.9800 . ?
C2 H2B 0.9800 . ?
C2 H2C 0.9800 . ?
C3 H3A 0.9800 . ?
C3 H3B 0.9800 . ?
C3 H3C 0.9800 . ?
C4 H4A 0.9800 . ?
C4 H4B 0.9800 . ?
C4 H4C 0.9800 . ?
C5 C8 1.520(7) . ?
C5 C6 1.527(7) . ?
C5 C7 1.533(7) . ?
C6 H6A 0.9800 . ?
C6 H6B 0.9800 . ?
C6 H6C 0.9800 . ?
C7 H7A 0.9800 . ?
C7 H7B 0.9800 . ?
C7 H7C 0.9800 . ?
C8 H8A 0.9800 . ?
C8 H8B 0.9800 . ?
C8 H8C 0.9800 . ?
C9 C10 1.378(8) . ?
C9 C14 1.403(8) . ?
C10 C11 1.390(8) . ?
C10 H10 0.9500 . ?
C11 C12 1.374(10) . ?
C11 H11 0.9500 . ?
C12 C13 1.391(10) . ?
C12 H12 0.9500 . ?
C13 C14 1.388(8) . ?
C13 H13 0.9500 . ?
C15 H15A 0.9800 . ?
C15 H15B 0.9800 . ?
C15 H15C 0.9800 . ?
C16 C17 1.376(7) . ?
C16 C21 1.404(7) . ?
C17 C18 1.388(7) . ?
C17 H17 0.9500 . ?
C18 C19 1.375(8) . ?
C18 H18 0.9500 . ?
C19 C20 1.384(8) . ?
C19 H19 0.9500 . ?
C20 C21 1.384(7) . ?
C20 H20 0.9500 . ?
C22 H22A 0.9800 . ?
C22 H22B 0.9800 . ?
C22 H22C 0.9800 . ?
